data_2224175
loop_
_publ_author_name
'Ma, Shi-Ying'
'Zheng, Ze-Bao'

_publ_section_title
;
 (2<i>E</i>,5<i>E</i>)-2,5-Difurfurylidenecyclopentanone
;
_journal_coeditor_code CV2656
_journal_issue 12
_journal_name_full 'Acta Crystallographica Section E'
_journal_page_first o3084
_journal_paper_doi 10.1107/S1600536809047278
_journal_volume 65
_journal_year 2009
_chemical_formula_iupac 'C15 H12 O3'
_chemical_formula_moiety 'C15 H12 O3'
_chemical_formula_sum 'C15 H12 O3'
_chemical_formula_weight 240.25
_chemical_melting_point 405
_chemical_name_systematic
;
(2<i>E</i>,5<i>E</i>)-2,5-Difurfurylidenecyclopentanone
;
_space_group_IT_number 14
_symmetry_cell_setting monoclinic
_symmetry_space_group_name_Hall '-P 2ybc'
_symmetry_space_group_name_H-M 'P 1 21/c 1'
_atom_sites_solution_hydrogens geom
_atom_sites_solution_primary direct
_atom_sites_solution_secondary difmap
_audit_creation_method SHELXL-97
_cell_angle_alpha 90.00
_cell_angle_beta 92.139(3)
_cell_angle_gamma 90.00
_cell_formula_units_Z 4
_cell_length_a 5.9280(9)
_cell_length_b 8.5031(13)
_cell_length_c 23.280(3)
_cell_measurement_reflns_used 461
_cell_measurement_temperature 298
_cell_measurement_theta_max 18.66
_cell_measurement_theta_min 2.97
_cell_volume 1172.6(3)
_computing_cell_refinement 'SAINT (Siemens, 1996)'
_computing_data_collection 'SMART (Siemens, 1996)'
_computing_data_reduction 'SAINT (Siemens, 1996)'
_computing_molecular_graphics 'SHELXTL (Sheldrick, 2008)'
_computing_publication_material 'SHELXTL (Sheldrick, 2008)'
_computing_structure_refinement 'SHELXL97 (Sheldrick, 2008)'
_computing_structure_solution 'SHELXS97 (Sheldrick, 2008)'
_diffrn_ambient_temperature 298
_diffrn_measured_fraction_theta_full 0.999
_diffrn_measured_fraction_theta_max 0.999
_diffrn_measurement_device_type 'Bruker SMART CCD area-detector'
_diffrn_measurement_method '\f and \w'
_diffrn_radiation_monochromator graphite
_diffrn_radiation_source 'fine-focus sealed tube'
_diffrn_radiation_type MoK\a
_diffrn_radiation_wavelength 0.71073
_diffrn_reflns_av_R_equivalents 0.0586
_diffrn_reflns_av_sigmaI/netI 0.0696
_diffrn_reflns_limit_h_max 7
_diffrn_reflns_limit_h_min -7
_diffrn_reflns_limit_k_max 9
_diffrn_reflns_limit_k_min -10
_diffrn_reflns_limit_l_max 19
_diffrn_reflns_limit_l_min -27
_diffrn_reflns_number 5793
_diffrn_reflns_theta_full 25.05
_diffrn_reflns_theta_max 25.05
_diffrn_reflns_theta_min 1.75
_diffrn_standards_decay_% 0
_diffrn_standards_number 0
_exptl_absorpt_coefficient_mu 0.095
_exptl_absorpt_correction_T_max 0.9953
_exptl_absorpt_correction_T_min 0.9887
_exptl_absorpt_correction_type multi-scan
_exptl_absorpt_process_details '(SADABS; Sheldrick, 1996)'
_exptl_crystal_colour yellow
_exptl_crystal_density_diffrn 1.361
_exptl_crystal_density_method 'not measured'
_exptl_crystal_description block
_exptl_crystal_F_000 504
_exptl_crystal_size_max 0.12
_exptl_crystal_size_mid 0.08
_exptl_crystal_size_min 0.05
_refine_diff_density_max 0.170
_refine_diff_density_min -0.161
_refine_ls_extinction_coef 0.015(2)
_refine_ls_extinction_expression Fc^*^=kFc[1+0.001xFc^2^\l^3^/sin(2\q)]^-1/4^
_refine_ls_extinction_method 'SHELXL97 (Sheldrick, 2008)'
_refine_ls_goodness_of_fit_ref 0.994
_refine_ls_hydrogen_treatment constr
_refine_ls_matrix_type full
_refine_ls_number_parameters 164
_refine_ls_number_reflns 2076
_refine_ls_number_restraints 0
_refine_ls_restrained_S_all 0.994
_refine_ls_R_factor_all 0.1090
_refine_ls_R_factor_gt 0.0502
_refine_ls_shift/su_max 0.000
_refine_ls_shift/su_mean 0.000
_refine_ls_structure_factor_coef Fsqd
_refine_ls_weighting_details 'calc w=1/[\s^2^(Fo^2^)+(0.049P)^2^] where P=(Fo^2^+2Fc^2^)/3'
_refine_ls_weighting_scheme calc
_refine_ls_wR_factor_gt 0.1032
_refine_ls_wR_factor_ref 0.1289
_reflns_number_gt 1083
_reflns_number_total 2076
_reflns_threshold_expression I>2\s(I)
_cod_data_source_file cv2656.cif
_cod_data_source_block I
_cod_original_sg_symbol_H-M 'P 21/c'
_cod_database_code 2224175
_cod_database_fobs_code 2224175

loop_
_symmetry_equiv_pos_as_xyz
'x, y, z'
'-x, y+1/2, -z+1/2'
'-x, -y, -z'
'x, -y-1/2, z-1/2'

loop_
_atom_site_type_symbol
_atom_site_label
_atom_site_fract_x
_atom_site_fract_y
_atom_site_fract_z
_atom_site_U_iso_or_equiv
_atom_site_adp_type
_atom_site_calc_flag
_atom_site_refinement_flags
_atom_site_occupancy
_atom_site_disorder_assembly
_atom_site_disorder_group
O O1 1.2374(3) 0.2225(2) 0.62045(7) 0.0606(6) Uani d . 1 . .
O O2 1.3568(3) 0.4626(2) 0.42876(8) 0.0648(6) Uani d . 1 . .
O O3 0.7570(3) -0.1375(2) 0.73472(8) 0.0640(6) Uani d . 1 . .
C C1 1.0690(5) 0.1894(3) 0.58984(11) 0.0443(7) Uani d . 1 . .
C C2 1.0293(4) 0.2376(3) 0.52998(10) 0.0416(7) Uani d . 1 . .
C C3 0.8083(4) 0.1745(3) 0.50780(10) 0.0496(7) Uani d . 1 . .
H H3A 0.8296 0.1048 0.4755 0.059 Uiso calc R 1 . .
H H3B 0.7091 0.2597 0.4954 0.059 Uiso calc R 1 . .
C C4 0.7065(4) 0.0834(3) 0.55845(10) 0.0487(7) Uani d . 1 . .
H H4A 0.5655 0.1311 0.5692 0.058 Uiso calc R 1 . .
H H4B 0.6780 -0.0252 0.5478 0.058 Uiso calc R 1 . .
C C5 0.8774(4) 0.0925(3) 0.60707(11) 0.0430(7) Uani d . 1 . .
C C6 1.1804(4) 0.3239(3) 0.50282(11) 0.0476(7) Uani d . 1 . .
H H6 1.3098 0.3508 0.5244 0.057 Uiso calc R 1 . .
C C7 1.1698(5) 0.3802(3) 0.44512(12) 0.0459(7) Uani d . 1 . .
C C8 1.0169(5) 0.3795(3) 0.40086(12) 0.0569(8) Uani d . 1 . .
H H8 0.8755 0.3320 0.4004 0.068 Uiso calc R 1 . .
C C9 1.1100(6) 0.4640(3) 0.35521(12) 0.0652(9) Uani d . 1 . .
H H9 1.0427 0.4831 0.3192 0.078 Uiso calc R 1 . .
C C10 1.3128(6) 0.5103(4) 0.37419(13) 0.0704(10) Uani d . 1 . .
H H10 1.4122 0.5684 0.3526 0.084 Uiso calc R 1 . .
C C11 0.8754(4) 0.0258(3) 0.65893(11) 0.0499(7) Uani d . 1 . .
H H11 1.0011 0.0448 0.6830 0.060 Uiso calc R 1 . .
C C12 0.7047(5) -0.0711(3) 0.68205(11) 0.0465(7) Uani d . 1 . .
C C13 0.4940(5) -0.1134(3) 0.66577(12) 0.0579(8) Uani d . 1 . .
H H13 0.4170 -0.0844 0.6319 0.069 Uiso calc R 1 . .
C C14 0.4101(5) -0.2101(4) 0.70957(13) 0.0657(9) Uani d . 1 . .
H H14 0.2682 -0.2566 0.7101 0.079 Uiso calc R 1 . .
C C15 0.5736(5) -0.2212(4) 0.74968(13) 0.0642(9) Uani d . 1 . .
H H15 0.5640 -0.2786 0.7835 0.077 Uiso calc R 1 . .

loop_
_atom_site_aniso_label
_atom_site_aniso_U_11
_atom_site_aniso_U_22
_atom_site_aniso_U_33
_atom_site_aniso_U_12
_atom_site_aniso_U_13
_atom_site_aniso_U_23
O1 0.0480(12) 0.0831(16) 0.0497(12) -0.0054(11) -0.0089(9) 0.0018(10)
O2 0.0632(13) 0.0725(15) 0.0587(14) -0.0127(11) 0.0024(10) 0.0110(11)
O3 0.0670(14) 0.0815(16) 0.0430(12) -0.0039(12) -0.0042(10) 0.0100(10)
C1 0.0404(16) 0.0489(18) 0.0437(17) 0.0062(14) 0.0016(13) -0.0033(13)
C2 0.0419(16) 0.0414(17) 0.0413(16) 0.0049(13) 0.0006(12) -0.0041(12)
C3 0.0478(17) 0.0550(19) 0.0456(17) 0.0013(14) -0.0021(13) -0.0022(13)
C4 0.0449(17) 0.0526(18) 0.0484(17) -0.0014(14) -0.0006(13) -0.0019(13)
C5 0.0422(16) 0.0451(17) 0.0417(17) 0.0039(13) 0.0022(13) -0.0042(13)
C6 0.0472(17) 0.0489(19) 0.0466(17) 0.0040(14) -0.0018(13) -0.0021(13)
C7 0.0457(17) 0.0408(17) 0.0515(18) -0.0017(13) 0.0048(14) -0.0021(13)
C8 0.059(2) 0.059(2) 0.0522(19) -0.0027(15) -0.0028(16) -0.0025(15)
C9 0.090(3) 0.062(2) 0.0430(19) 0.0013(18) -0.0044(17) 0.0024(16)
C10 0.094(3) 0.064(2) 0.054(2) -0.0035(19) 0.0106(19) 0.0113(17)
C11 0.0482(17) 0.058(2) 0.0435(17) 0.0025(14) -0.0019(13) -0.0027(14)
C12 0.0539(19) 0.0477(18) 0.0377(16) 0.0054(15) -0.0009(13) 0.0013(13)
C13 0.058(2) 0.066(2) 0.0493(18) -0.0032(16) -0.0052(15) 0.0082(15)
C14 0.061(2) 0.078(2) 0.058(2) -0.0164(17) 0.0007(17) 0.0083(17)
C15 0.072(2) 0.071(2) 0.050(2) -0.0090(19) 0.0120(17) 0.0091(16)

loop_
_atom_type_symbol
_atom_type_description
_atom_type_scat_dispersion_real
_atom_type_scat_dispersion_imag
_atom_type_scat_source
C C 0.0033 0.0016 'International Tables Vol C Tables 4.2.6.8 and 6.1.1.4'
H H 0.0000 0.0000 'International Tables Vol C Tables 4.2.6.8 and 6.1.1.4'
O O 0.0106 0.0060 'International Tables Vol C Tables 4.2.6.8 and 6.1.1.4'

loop_
_geom_angle_atom_site_label_1
_geom_angle_atom_site_label_2
_geom_angle_atom_site_label_3
_geom_angle_site_symmetry_1
_geom_angle_site_symmetry_3
_geom_angle
_geom_angle_publ_flag
C10 O2 C7 . . 106.5(2) ?
C15 O3 C12 . . 106.8(2) ?
O1 C1 C2 . . 125.6(3) ?
O1 C1 C5 . . 125.8(2) ?
C2 C1 C5 . . 108.6(2) ?
C6 C2 C1 . . 121.2(2) ?
C6 C2 C3 . . 129.1(2) ?
C1 C2 C3 . . 109.7(2) ?
C2 C3 C4 . . 106.2(2) ?
C2 C3 H3A . . 110.5 ?
C4 C3 H3A . . 110.5 ?
C2 C3 H3B . . 110.5 ?
C4 C3 H3B . . 110.5 ?
H3A C3 H3B . . 108.7 ?
C5 C4 C3 . . 106.2(2) ?
C5 C4 H4A . . 110.5 ?
C3 C4 H4A . . 110.5 ?
C5 C4 H4B . . 110.5 ?
C3 C4 H4B . . 110.5 ?
H4A C4 H4B . . 108.7 ?
C11 C5 C1 . . 121.2(2) ?
C11 C5 C4 . . 129.4(2) ?
C1 C5 C4 . . 109.3(2) ?
C2 C6 C7 . . 128.6(2) ?
C2 C6 H6 . . 115.7 ?
C7 C6 H6 . . 115.7 ?
C8 C7 O2 . . 108.4(2) ?
C8 C7 C6 . . 136.4(3) ?
O2 C7 C6 . . 115.1(2) ?
C7 C8 C9 . . 107.6(3) ?
C7 C8 H8 . . 126.2 ?
C9 C8 H8 . . 126.2 ?
C10 C9 C8 . . 106.0(3) ?
C10 C9 H9 . . 127.0 ?
C8 C9 H9 . . 127.0 ?
C9 C10 O2 . . 111.4(3) ?
C9 C10 H10 . . 124.3 ?
O2 C10 H10 . . 124.3 ?
C5 C11 C12 . . 128.1(2) ?
C5 C11 H11 . . 115.9 ?
C12 C11 H11 . . 115.9 ?
C13 C12 O3 . . 108.6(2) ?
C13 C12 C11 . . 135.6(3) ?
O3 C12 C11 . . 115.7(2) ?
C12 C13 C14 . . 107.5(3) ?
C12 C13 H13 . . 126.2 ?
C14 C13 H13 . . 126.2 ?
C15 C14 C13 . . 106.4(3) ?
C15 C14 H14 . . 126.8 ?
C13 C14 H14 . . 126.8 ?
C14 C15 O3 . . 110.8(3) ?
C14 C15 H15 . . 124.6 ?
O3 C15 H15 . . 124.6 ?

loop_
_geom_bond_atom_site_label_1
_geom_bond_atom_site_label_2
_geom_bond_site_symmetry_2
_geom_bond_distance
_geom_bond_publ_flag
O1 C1 . 1.237(3) ?
O2 C10 . 1.350(3) ?
O2 C7 . 1.377(3) ?
O3 C15 . 1.356(3) ?
O3 C12 . 1.375(3) ?
C1 C2 . 1.463(3) ?
C1 C5 . 1.471(3) ?
C2 C6 . 1.335(3) ?
C2 C3 . 1.490(3) ?
C3 C4 . 1.552(3) ?
C3 H3A . 0.9700 ?
C3 H3B . 0.9700 ?
C4 C5 . 1.493(3) ?
C4 H4A . 0.9700 ?
C4 H4B . 0.9700 ?
C5 C11 . 1.335(3) ?
C6 C7 . 1.425(3) ?
C6 H6 . 0.9300 ?
C7 C8 . 1.347(3) ?
C8 C9 . 1.412(4) ?
C8 H8 . 0.9300 ?
C9 C10 . 1.326(4) ?
C9 H9 . 0.9300 ?
C10 H10 . 0.9300 ?
C11 C12 . 1.426(4) ?
C11 H11 . 0.9300 ?
C12 C13 . 1.341(3) ?
C13 C14 . 1.415(4) ?
C13 H13 . 0.9300 ?
C14 C15 . 1.324(3) ?
C14 H14 . 0.9300 ?
C15 H15 . 0.9300 ?

loop_
_geom_hbond_atom_site_label_D
_geom_hbond_atom_site_label_H
_geom_hbond_atom_site_label_A
_geom_hbond_site_symmetry_A
_geom_hbond_distance_DH
_geom_hbond_distance_HA
_geom_hbond_distance_DA
_geom_hbond_angle_DHA
C15 H15 O1 2_746 0.93 2.49 3.221(4) 135.8
C4 H4A O1 1_455 0.97 2.45 3.393(3) 165.2

loop_
_cod_related_entry_id
_cod_related_entry_database
_cod_related_entry_code
1 ChemSpider 1266192
